data_2010605
loop_
_publ_author_name
'Jones, Peter G.'
'Ernst, Ludger'
'Dix, Ina'
'Wittkowski, Lars'

_publ_section_title
;
 Chiral and <i>meso</i>-bis([2.2]paracyclophan-4-yl)methane and
 <i>meso</i>-bis([2.2]paracyclophan-4-yl) sulfide
;
_journal_issue 2
_journal_name_full 'Acta Crystallographica Section C'
_journal_page_first 239
_journal_page_last 241
_journal_paper_doi 10.1107/S0108270199014560
_journal_volume 56
_journal_year 2000
_chemical_formula_sum 'C33 H32'
_chemical_formula_weight 428.59
_chemical_name_systematic
;
 meso-bis([2.2]paracyclophan-4-yl)methane
;
_space_group_IT_number 15
_symmetry_cell_setting monoclinic
_symmetry_space_group_name_Hall '-C 2yc'
_symmetry_space_group_name_H-M 'C 1 2/c 1'
_audit_creation_method SHELXL
_cell_angle_alpha 90.00
_cell_angle_beta 94.044(6)
_cell_angle_gamma 90.00
_cell_formula_units_Z 8
_cell_length_a 25.969(3)
_cell_length_b 7.7200(10)
_cell_length_c 23.329(3)
_cell_measurement_reflns_used 64
_cell_measurement_temperature 173(2)
_cell_measurement_theta_max 12.5
_cell_measurement_theta_min 5.3
_cell_volume 4665.4(10)
_computing_cell_refinement XSCANS
_computing_data_collection 'XSCANS (Siemens, 1991)'
_computing_data_reduction XSCANS
_computing_molecular_graphics 'XP5 (Siemens, 1994)'
_computing_publication_material SHELXL93
_computing_structure_refinement 'SHELXL93 (Sheldrick, 1993)'
_computing_structure_solution 'SHELXS86 (Sheldrick, 1990)'
_diffrn_ambient_temperature 173(2)
_diffrn_measurement_device 'Siemens P4'
_diffrn_measurement_method \w-scans
_diffrn_radiation_monochromator graphite
_diffrn_radiation_source 'fine-focus sealed tube'
_diffrn_radiation_type MoK\a
_diffrn_radiation_wavelength .71073
_diffrn_reflns_av_R_equivalents .0107
_diffrn_reflns_av_sigmaI/netI .0207
_diffrn_reflns_limit_h_max 30
_diffrn_reflns_limit_h_min -30
_diffrn_reflns_limit_k_max 1
_diffrn_reflns_limit_k_min -9
_diffrn_reflns_limit_l_max 0
_diffrn_reflns_limit_l_min -27
_diffrn_reflns_number 4268
_diffrn_reflns_theta_max 24.99
_diffrn_reflns_theta_min 3.15
_diffrn_standards_decay_% 0
_diffrn_standards_interval_count 247
_diffrn_standards_number 3
_exptl_absorpt_coefficient_mu .069
_exptl_absorpt_correction_type none
_exptl_crystal_colour colourless
_exptl_crystal_density_diffrn 1.220
_exptl_crystal_density_meas ?
_exptl_crystal_description tablet
_exptl_crystal_F_000 1840
_exptl_crystal_size_max 1.20
_exptl_crystal_size_mid .64
_exptl_crystal_size_min .34
_refine_diff_density_max .177
_refine_diff_density_min -.227
_refine_ls_extinction_method none
_refine_ls_goodness_of_fit_all 1.037
_refine_ls_goodness_of_fit_obs 1.116
_refine_ls_hydrogen_treatment constr
_refine_ls_matrix_type full
_refine_ls_number_parameters 298
_refine_ls_number_reflns 4094
_refine_ls_number_restraints 0
_refine_ls_restrained_S_all 1.043
_refine_ls_restrained_S_obs 1.116
_refine_ls_R_factor_all .0541
_refine_ls_R_factor_obs .0416
_refine_ls_shift/esd_max .000
_refine_ls_shift/esd_mean .000
_refine_ls_structure_factor_coef Fsqd
_refine_ls_weighting_details 'w = 1/[\s^2^(Fo^2^)+(0.0671P)^2^+1.7940P] where P=(Fo^2^+2Fc^2^)/3'
_refine_ls_weighting_scheme calc
_refine_ls_wR_factor_all .1164
_refine_ls_wR_factor_obs .1097
_reflns_number_observed 3240
_reflns_number_total 4095
_reflns_observed_criterion I>2\s(I)
_cod_data_source_file bm1382.cif
_cod_data_source_block 1m
_cod_depositor_comments
;
The following automatic conversions were performed:
'_geom_bond_publ_flag' value 'Y' changed to 'y' according to
'/home/saulius/struct/CIF-dictionaries/cif_core.dic' dictionary named
'cif_core.dic' version 2.4.1 from 2010-06-29 (2 times).

Automatic conversion script
Id: cif_fix_enum 1527 2010-12-29 10:47:43Z saulius 

The following automatic conversions were performed:

'_geom_bond_publ_flag' value 'Y' changed to 'y' according to
/home/saulius/struct/CIF-dictionaries/cif_core.dic dictionary named
'cif_core.dic' version 2.4.1 from 2010-06-29 (2
times).

'_geom_torsion_publ_flag' value 'Y' changed to 'y' according
to /home/saulius/struct/CIF-dictionaries/cif_core.dic dictionary
named 'cif_core.dic' version 2.4.1 from 2010-06-29 (2 times).

Automatic conversion script
Id: cif_fix_values 1715 2011-07-08 13:25:40Z adriana 

The following automatic conversions were performed:

'_exptl_crystal_density_meas' value 'not measured' was changed to '?'
- the value is perceived as not measured.

Automatic conversion script
Id: cif_fix_values 3008 2015-01-20 13:52:24Z robertas 

The following automatic conversions were performed:

'_refine_ls_weighting_scheme' value 'calc w =
1/[\s^2^(Fo^2^)+(0.0671P)^2^+1.7940P] where P=(Fo^2^+2Fc^2^)/3' was
changed to 'calc'. New tag '_refine_ls_weighting_details' was
created. The value of the new tag was set to 'w =
1/[\s^2^(Fo^2^)+(0.0671P)^2^+1.7940P] where P=(Fo^2^+2Fc^2^)/3'.

Automatic conversion script
Id: cif_fix_values 3143 2015-03-26 13:38:13Z robertas 
;
_cod_original_cell_volume 4665.3(10)
_cod_original_sg_symbol_H-M 'C 2/c'
_cod_database_code 2010605
_cod_database_fobs_code 2010605

loop_
_symmetry_equiv_pos_as_xyz
'x, y, z'
'-x, y, -z+1/2'
'x+1/2, y+1/2, z'
'-x+1/2, y+1/2, -z+1/2'
'-x, -y, -z'
'x, -y, z-1/2'
'-x+1/2, -y+1/2, -z'
'x+1/2, -y+1/2, z-1/2'

loop_
_atom_site_aniso_label
_atom_site_aniso_U_11
_atom_site_aniso_U_22
_atom_site_aniso_U_33
_atom_site_aniso_U_12
_atom_site_aniso_U_13
_atom_site_aniso_U_23
C1 .0393(10) .0420(10) .0622(12) -.0127(8) -.0024(8) .0024(9)
C2 .0272(8) .0495(11) .0482(10) .0007(7) .0093(7) .0145(8)
C3 .0284(8) .0388(9) .0202(7) .0052(7) .0066(6) .0034(6)
C4 .0310(8) .0324(8) .0162(6) .0060(6) .0012(6) -.0015(6)
C5 .0277(8) .0344(8) .0272(7) .0029(7) -.0061(6) -.0045(7)
C6 .0363(9) .0278(8) .0347(8) -.0042(7) -.0036(7) -.0038(7)
C7 .0437(9) .0262(8) .0311(8) .0058(7) -.0032(7) -.0022(7)
C8 .0310(8) .0401(9) .0243(7) .0115(7) .0030(6) -.0007(7)
C9 .0391(10) .0364(10) .0715(13) -.0105(8) .0012(9) .0109(9)
C10 .0392(10) .084(2) .0471(11) -.0105(10) .0044(8) .0317(11)
C11 .0337(9) .0649(12) .0197(7) .0016(8) .0071(6) .0065(8)
C12 .0403(9) .0507(11) .0213(7) .0057(8) .0000(6) .0033(7)
C13 .0306(8) .0483(10) .0299(8) .0028(7) -.0054(6) -.0080(7)
C14 .0399(9) .0384(9) .0314(8) -.0035(7) -.0039(7) -.0114(7)
C15 .0485(10) .0387(9) .0255(8) .0095(8) .0016(7) -.0081(7)
C16 .0372(9) .0641(12) .0206(7) .0157(8) .0062(6) .0018(8)
C17 .0367(8) .0323(8) .0221(7) .0078(7) .0012(6) .0007(6)
C1' .0465(10) .0322(9) .0397(9) .0051(8) .0029(7) -.0069(8)
C2' .0447(9) .0257(8) .0319(8) -.0036(7) -.0063(7) -.0021(7)
C3' .0238(7) .0277(8) .0272(7) -.0031(6) -.0055(6) .0006(6)
C4' .0205(7) .0286(8) .0222(7) .0029(6) -.0019(5) .0009(6)
C5' .0224(7) .0245(7) .0264(7) .0035(6) -.0007(6) .0032(6)
C6' .0218(7) .0286(8) .0243(7) .0058(6) -.0011(5) -.0018(6)
C7' .0223(7) .0411(9) .0208(7) .0016(6) .0013(5) .0016(6)
C8' .0259(8) .0337(9) .0285(8) -.0074(6) -.0007(6) .0064(7)
C9' .0383(9) .0328(9) .0301(8) .0039(7) -.0024(7) -.0076(7)
C10' .0391(10) .0426(10) .0644(12) .0021(8) -.0138(8) -.0231(9)
C11' .0208(7) .0344(9) .0418(9) -.0014(6) -.0072(6) -.0060(7)
C12' .0251(8) .0448(10) .0264(7) .0025(7) -.0026(6) .0003(7)
C13' .0302(8) .0300(8) .0345(8) .0029(6) .0011(6) .0077(7)
C14' .0254(8) .0297(8) .0334(8) .0070(6) .0020(6) -.0002(7)
C15' .0234(7) .0407(9) .0322(8) .0032(7) .0061(6) .0040(7)
C16' .0223(7) .0342(9) .0479(10) -.0054(7) .0004(7) .0088(8)

loop_
_atom_site_label
_atom_site_fract_x
_atom_site_fract_y
_atom_site_fract_z
_atom_site_U_iso_or_equiv
_atom_site_thermal_displace_type
_atom_site_calc_flag
_atom_site_refinement_flags
_atom_site_occupancy
_atom_site_disorder_group
_atom_site_type_symbol
C1 .25939(7) .5062(2) .36923(8) .0481(5) Uani d . 1 . C
H1A .26576(7) .3806(2) .37444(8) .058 Uiso calc R 1 . H
H1B .22473(7) .5204(2) .34925(8) .058 Uiso calc R 1 . H
C2 .25972(6) .5949(2) .43025(8) .0413(4) Uani d . 1 . C
H2A .22594(6) .6515(2) .43416(8) .050 Uiso calc R 1 . H
H2B .26416(6) .5045(2) .46029(8) .050 Uiso calc R 1 . H
C3 .30194(6) .7277(2) .44000(6) .0289(3) Uani d . 1 . C
C4 .35295(6) .6819(2) .45757(6) .0265(3) Uani d . 1 . C
C5 .39265(6) .7900(2) .44350(6) .0302(3) Uani d . 1 . C
H5 .42716(6) .7597(2) .45565(6) .036 Uiso calc R 1 . H
C6 .38366(6) .9420(2) .41208(7) .0332(4) Uani d . 1 . C
C7 .33305(6) 1.0014(2) .40624(7) .0339(4) Uani d . 1 . C
H7 .32603(6) 1.1153(2) .39247(7) .041 Uiso calc R 1 . H
C8 .29286(6) .8959(2) .42031(6) .0318(4) Uani d . 1 . C
H8 .25850(6) .9388(2) .41648(6) .038 Uiso calc R 1 . H
C9 .42438(7) 1.0126(2) .37517(9) .0491(5) Uani d . 1 . C
H9A .45895(7) .9868(2) .39385(9) .059 Uiso calc R 1 . H
H9B .42077(7) 1.1401(2) .37261(9) .059 Uiso calc R 1 . H
C10 .42059(7) .9340(3) .31237(8) .0567(6) Uani d . 1 . C
H10A .41258(7) 1.0285(3) .28445(8) .068 Uiso calc R 1 . H
H10B .45459(7) .8852(3) .30433(8) .068 Uiso calc R 1 . H
C11 .38035(6) .7951(3) .30351(6) .0392(4) Uani d . 1 . C
C12 .32927(6) .8363(2) .28597(6) .0375(4) Uani d . 1 . C
H12 .32201(6) .9385(2) .26420(6) .045 Uiso calc R 1 . H
C13 .28921(6) .7302(2) .29990(7) .0366(4) Uani d . 1 . C
H13 .25466(6) .7599(2) .28770(7) .044 Uiso calc R 1 . H
C14 .29923(6) .5797(2) .33179(7) .0369(4) Uani d . 1 . C
C15 .34991(7) .5219(2) .33725(7) .0376(4) Uani d . 1 . C
H15 .35710(7) .4075(2) .35052(7) .045 Uiso calc R 1 . H
C16 .38997(7) .6279(3) .32373(6) .0404(4) Uani d . 1 . C
H16 .42446(7) .5864(3) .32825(6) .049 Uiso calc R 1 . H
C17 .36547(6) .5087(2) .48558(6) .0304(4) Uani d . 1 . C
H17A .40214(6) .4811(2) .48080(6) .037 Uiso calc R 1 . H
H17B .34419(6) .4183(2) .46527(6) .037 Uiso calc R 1 . H
C1' .42562(7) .1488(2) .55630(7) .0395(4) Uani d . 1 . C
H1'1 .43425(7) .0305(2) .57025(7) .047 Uiso calc R 1 . H
H1'2 .43797(7) .1605(2) .51730(7) .047 Uiso calc R 1 . H
C2' .36508(6) .1727(2) .55273(7) .0345(4) Uani d . 1 . C
H2'1 .35165(6) .1644(2) .51204(7) .041 Uiso calc R 1 . H
H2'2 .34958(6) .0772(2) .57403(7) .041 Uiso calc R 1 . H
C3' .34851(5) .3432(2) .57694(6) .0265(3) Uani d . 1 . C
C4' .35626(5) .5017(2) .54920(6) .0239(3) Uani d . 1 . C
C5' .36212(5) .6504(2) .58257(6) .0246(3) Uani d . 1 . C
H5' .36813(5) .7576(2) .56420(6) .029 Uiso calc R 1 . H
C6' .35949(5) .6480(2) .64205(6) .0251(3) Uani d . 1 . C
C7' .33998(5) .4994(2) .66614(6) .0281(3) Uani d . 1 . C
H7' .33019(5) .5008(2) .70462(6) .034 Uiso calc R 1 . H
C8' .33489(5) .3495(2) .63377(6) .0295(3) Uani d . 1 . C
H8' .32177(5) .2481(2) .65064(6) .035 Uiso calc R 1 . H
C9' .38728(6) .7831(2) .67935(7) .0340(4) Uani d . 1 . C
H9'1 .37168(6) .7876(2) .71684(7) .041 Uiso calc R 1 . H
H9'2 .38231(6) .8978(2) .66084(7) .041 Uiso calc R 1 . H
C10' .44693(7) .7468(2) .69008(9) .0495(5) Uani d . 1 . C
H10C .46624(7) .8455(2) .67507(9) .059 Uiso calc R 1 . H
H10D .45577(7) .7397(2) .73199(9) .059 Uiso calc R 1 . H
C11' .46415(6) .5821(2) .66221(7) .0328(4) Uani d . 1 . C
C12' .45500(6) .4229(2) .68766(7) .0323(4) Uani d . 1 . C
H12' .45243(6) .4165(2) .72803(7) .039 Uiso calc R 1 . H
C13' .44961(6) .2743(2) .65493(7) .0316(4) Uani d . 1 . C
H13' .44317(6) .1671(2) .67304(7) .038 Uiso calc R 1 . H
C14' .45348(5) .2794(2) .59582(6) .0295(3) Uani d . 1 . C
C15' .47424(6) .4289(2) .57379(7) .0319(4) Uani d . 1 . C
H15' .48528(6) .4283(2) .53583(7) .038 Uiso calc R 1 . H
C16' .47912(6) .5789(2) .60628(7) .0349(4) Uani d . 1 . C
H16' .49284(6) .6804(2) .59014(7) .042 Uiso calc R 1 . H

loop_
_atom_type_symbol
_atom_type_description
_atom_type_scat_dispersion_real
_atom_type_scat_dispersion_imag
_atom_type_scat_source
C C .0033 .0016 'International Tables Vol C Tables 4.2.6.8 and 6.1.1.4'
H H .0000 .0000 'International Tables Vol C Tables 4.2.6.8 and 6.1.1.4'

loop_
_geom_angle_atom_site_label_1
_geom_angle_atom_site_label_2
_geom_angle_atom_site_label_3
_geom_angle
C14 C1 C2 113.45(14)
C3 C2 C1 112.88(13)
C8 C3 C4 117.75(14)
C8 C3 C2 118.72(14)
C4 C3 C2 122.29(14)
C5 C4 C3 118.83(14)
C5 C4 C17 119.63(13)
C3 C4 C17 121.20(14)
C4 C5 C6 122.16(14)
C7 C6 C5 116.82(15)
C7 C6 C9 121.33(15)
C5 C6 C9 120.33(15)
C8 C7 C6 120.49(15)
C7 C8 C3 121.00(14)
C6 C9 C10 112.88(14)
C11 C10 C9 113.49(14)
C16 C11 C12 117.0(2)
C16 C11 C10 120.6(2)
C12 C11 C10 121.0(2)
C13 C12 C11 120.8(2)
C12 C13 C14 120.29(15)
C15 C14 C13 117.2(2)
C15 C14 C1 120.7(2)
C13 C14 C1 120.8(2)
C16 C15 C14 121.0(2)
C15 C16 C11 120.6(2)
C4 C17 C4' 114.14(12)
C14' C1' C2' 112.65(13)
C3' C2' C1' 113.07(12)
C8' C3' C4' 117.43(13)
C8' C3' C2' 118.97(13)
C4' C3' C2' 122.28(13)
C5' C4' C3' 118.36(12)
C5' C4' C17 119.93(13)
C3' C4' C17 121.19(13)
C4' C5' C6' 122.39(13)
C7' C6' C5' 117.31(13)
C7' C6' C9' 120.71(13)
C5' C6' C9' 120.64(13)
C8' C7' C6' 119.58(13)
C7' C8' C3' 121.77(14)
C6' C9' C10' 113.15(12)
C11' C10' C9' 113.51(13)
C16' C11' C12' 116.90(15)
C16' C11' C10' 122.1(2)
C12' C11' C10' 119.7(2)
C13' C12' C11' 120.76(14)
C12' C13' C14' 120.95(14)
C15' C14' C13' 116.58(14)
C15' C14' C1' 120.63(14)
C13' C14' C1' 121.35(14)
C16' C15' C14' 121.04(14)
C15' C16' C11' 120.58(15)

loop_
_geom_bond_atom_site_label_1
_geom_bond_atom_site_label_2
_geom_bond_site_symmetry_2
_geom_bond_distance
_geom_bond_publ_flag
C1 C14 . 1.511(2) ?
C1 C2 . 1.579(3) ?
C2 C3 . 1.507(2) ?
C3 C8 . 1.392(2) ?
C3 C4 . 1.404(2) ?
C4 C5 . 1.384(2) ?
C4 C17 . 1.513(2) y
C5 C6 . 1.394(2) ?
C6 C7 . 1.390(2) ?
C6 C9 . 1.512(2) ?
C7 C8 . 1.382(2) ?
C9 C10 . 1.582(3) ?
C10 C11 . 1.501(3) ?
C11 C16 . 1.391(3) ?
C11 C12 . 1.397(2) ?
C12 C13 . 1.381(2) ?
C13 C14 . 1.394(2) ?
C14 C15 . 1.387(2) ?
C15 C16 . 1.377(3) ?
C17 C4' . 1.521(2) y
C1' C14' . 1.515(2) ?
C1' C2' . 1.579(2) ?
C2' C3' . 1.507(2) ?
C3' C8' . 1.397(2) ?
C3' C4' . 1.405(2) ?
C4' C5' . 1.389(2) ?
C5' C6' . 1.394(2) ?
C6' C7' . 1.388(2) ?
C6' C9' . 1.509(2) ?
C7' C8' . 1.383(2) ?
C9' C10' . 1.577(2) ?
C10' C11' . 1.510(2) ?
C11' C16' . 1.388(2) ?
C11' C12' . 1.393(2) ?
C12' C13' . 1.379(2) ?
C13' C14' . 1.390(2) ?
C14' C15' . 1.388(2) ?
C15' C16' . 1.385(2) ?

loop_
_geom_torsion_atom_site_label_1
_geom_torsion_atom_site_label_2
_geom_torsion_atom_site_label_3
_geom_torsion_atom_site_label_4
_geom_torsion
_geom_torsion_publ_flag
C14 C1 C2 C3 -3.4(2) ?
C1 C2 C3 C8 85.0(2) ?
C1 C2 C3 C4 -82.0(2) ?
C8 C3 C4 C5 -13.5(2) ?
C2 C3 C4 C5 153.61(14) ?
C8 C3 C4 C17 173.23(13) ?
C2 C3 C4 C17 -19.6(2) ?
C3 C4 C5 C6 -.5(2) ?
C17 C4 C5 C6 172.82(13) ?
C4 C5 C6 C7 13.9(2) ?
C4 C5 C6 C9 -152.2(2) ?
C5 C6 C7 C8 -13.2(2) ?
C9 C6 C7 C8 152.8(2) ?
C6 C7 C8 C3 -.7(2) ?
C4 C3 C8 C7 14.3(2) ?
C2 C3 C8 C7 -153.33(15) ?
C7 C6 C9 C10 -78.0(2) ?
C5 C6 C9 C10 87.5(2) ?
C6 C9 C10 C11 -4.7(2) ?
C9 C10 C11 C16 -78.4(2) ?
C9 C10 C11 C12 88.1(2) ?
C16 C11 C12 C13 13.9(2) ?
C10 C11 C12 C13 -153.0(2) ?
C11 C12 C13 C14 .0(2) ?
C12 C13 C14 C15 -14.3(2) ?
C12 C13 C14 C1 152.6(2) ?
C2 C1 C14 C15 83.4(2) ?
C2 C1 C14 C13 -83.1(2) ?
C13 C14 C15 C16 14.8(2) ?
C1 C14 C15 C16 -152.1(2) ?
C14 C15 C16 C11 -.8(2) ?
C12 C11 C16 C15 -13.5(2) ?
C10 C11 C16 C15 153.5(2) ?
C5 C4 C17 C4' 106.2(2) y
C3 C4 C17 C4' -80.6(2) ?
C14' C1' C2' C3' 14.1(2) ?
C1' C2' C3' C8' -95.9(2) ?
C1' C2' C3' C4' 70.7(2) ?
C8' C3' C4' C5' 15.0(2) ?
C2' C3' C4' C5' -151.71(13) ?
C8' C3' C4' C17 -173.33(13) ?
C2' C3' C4' C17 20.0(2) ?
C4 C17 C4' C5' -30.6(2) y
C4 C17 C4' C3' 157.82(13) ?
C3' C4' C5' C6' -1.4(2) ?
C17 C4' C5' C6' -173.15(13) ?
C4' C5' C6' C7' -13.4(2) ?
C4' C5' C6' C9' 153.50(14) ?
C5' C6' C7' C8' 14.2(2) ?
C9' C6' C7' C8' -152.70(14) ?
C6' C7' C8' C3' -.5(2) ?
C4' C3' C8' C7' -14.3(2) ?
C2' C3' C8' C7' 152.81(14) ?
C7' C6' C9' C10' 87.9(2) ?
C5' C6' C9' C10' -78.6(2) ?
C6' C9' C10' C11' -1.4(2) ?
C9' C10' C11' C16' 88.5(2) ?
C9' C10' C11' C12' -77.8(2) ?
C16' C11' C12' C13' -14.3(2) ?
C10' C11' C12' C13' 152.72(15) ?
C11' C12' C13' C14' .4(2) ?
C12' C13' C14' C15' 14.2(2) ?
C12' C13' C14' C1' -152.20(15) ?
C2' C1' C14' C15' -97.1(2) ?
C2' C1' C14' C13' 68.7(2) ?
C13' C14' C15' C16' -15.0(2) ?
C1' C14' C15' C16' 151.52(15) ?
C14' C15' C16' C11' 1.2(2) ?
C12' C11' C16' C15' 13.5(2) ?
C10' C11' C16' C15' -153.18(15) ?

loop_
_cod_related_entry_id
_cod_related_entry_database
_cod_related_entry_code
1 ChemSpider 8725885
